data_4066029
loop_
_publ_author_name
'Golisz, Suzanne R.'
'Labinger, Jay A.'
'Bercaw, John E.'

_publ_section_title
;
 Intramolecular C&#x2212;H Activation of a Bisphenolate(benzene)-Ligated
 Titanium Dibenzyl Complex. Competing Pathways Involving \a-Hydrogen
 Abstraction and \s-Bond Metathesis&#x2020;
;
_journal_issue 21
_journal_name_full Organometallics
_journal_page_first 5026
_journal_paper_doi 10.1021/om100253u
_journal_volume 29
_journal_year 2010
_chemical_formula_moiety 'C70 H76 O4 Ti2'
_chemical_formula_sum 'C70 H76 O4 Ti2'
_chemical_formula_weight 1077.11
_chemical_name_systematic
;

 ?

;
_space_group_IT_number 2
_symmetry_cell_setting triclinic
_symmetry_space_group_name_Hall '-P 1'
_symmetry_space_group_name_H-M 'P -1'
_atom_sites_solution_hydrogens geom
_atom_sites_solution_primary direct
_atom_sites_solution_secondary difmap
_audit_creation_method SHELXL-97
_cell_angle_alpha 99.366(3)
_cell_angle_beta 104.864(4)
_cell_angle_gamma 92.774(3)
_cell_formula_units_Z 2
_cell_length_a 14.0179(8)
_cell_length_b 14.4801(8)
_cell_length_c 14.7317(10)
_cell_measurement_reflns_used 5452
_cell_measurement_temperature 100(2)
_cell_measurement_theta_max 18.92
_cell_measurement_theta_min 2.22
_cell_volume 2838.9(3)
_computing_cell_refinement 'Bruker SAINT-Plus v7.34A'
_computing_data_collection 'Bruker APEX2 v2.1-0'
_computing_data_reduction 'Bruker SAINT-Plus v7.34A'
_computing_molecular_graphics 'Bruker XP v5.1'
_computing_publication_material 'Bruker XCIF 2008'
_computing_structure_refinement 'SHELXL-97 (Sheldrick, 2008)'
_computing_structure_solution 'SHELXS-97 (Sheldrick, 2008)'
_diffrn_ambient_temperature 100(2)
_diffrn_measured_fraction_theta_full 0.979
_diffrn_measured_fraction_theta_max 0.979
_diffrn_measurement_device_type 'Bruker KAPPA APEX II'
_diffrn_measurement_method '\w scans; 5 settings'
_diffrn_radiation_monochromator graphite
_diffrn_radiation_source 'fine-focus sealed tube'
_diffrn_radiation_type MoK\a
_diffrn_radiation_wavelength 0.71073
_diffrn_reflns_av_R_equivalents 0.0793
_diffrn_reflns_av_sigmaI/netI 0.1377
_diffrn_reflns_limit_h_max 15
_diffrn_reflns_limit_h_min -15
_diffrn_reflns_limit_k_max 16
_diffrn_reflns_limit_k_min -15
_diffrn_reflns_limit_l_max 16
_diffrn_reflns_limit_l_min -16
_diffrn_reflns_number 22246
_diffrn_reflns_theta_full 23.31
_diffrn_reflns_theta_max 23.31
_diffrn_reflns_theta_min 1.79
_exptl_absorpt_coefficient_mu 0.331
_exptl_absorpt_correction_T_max 0.7449
_exptl_absorpt_correction_T_min 0.6250
_exptl_absorpt_correction_type multi-scan
_exptl_absorpt_process_details 'SADABS v2008/1, Bruker-AXS, Madison, WI'
_exptl_crystal_colour Red
_exptl_crystal_density_diffrn 1.260
_exptl_crystal_density_method 'not measured'
_exptl_crystal_description Fragment
_exptl_crystal_F_000 1144
_exptl_crystal_size_max 0.15
_exptl_crystal_size_mid 0.12
_exptl_crystal_size_min 0.01
_refine_diff_density_max 0.327
_refine_diff_density_min -0.357
_refine_diff_density_rms 0.060
_refine_ls_extinction_method none
_refine_ls_goodness_of_fit_ref 1.217
_refine_ls_hydrogen_treatment Riding
_refine_ls_matrix_type 'Full matrix'
_refine_ls_number_parameters 730
_refine_ls_number_reflns 8036
_refine_ls_number_restraints 0
_refine_ls_restrained_S_all 1.217
_refine_ls_R_factor_all 0.1485
_refine_ls_R_factor_gt 0.0609
_refine_ls_shift/su_max 0.003
_refine_ls_shift/su_mean 0.000
_refine_ls_structure_factor_coef Fsqd
_refine_ls_weighting_details w=1/s^2^(Fo^2^)
_refine_ls_weighting_scheme sigma
_refine_ls_wR_factor_gt 0.0637
_refine_ls_wR_factor_ref 0.0730
_reflns_number_gt 4293
_reflns_number_total 8036
_reflns_threshold_expression >2sigma(I)
_cod_data_source_file om100253u_si_001.cif
_cod_data_source_block srg18
_cod_depositor_comments
;
The following automatic conversions were performed:

'_symmetry_cell_setting' value 'Triclinic' changed to 'triclinic'
according to /home/saulius/struct/CIF-dictionaries/cif_core.dic
dictionary named 'cif_core.dic' version 2.4.1 from
2010-06-29.

'_refine_ls_weighting_scheme' value 'Sigma' changed to
'sigma' according to
/home/saulius/struct/CIF-dictionaries/cif_core.dic dictionary named
'cif_core.dic' version 2.4.1 from 2010-06-29.

Automatic conversion script
Id: cif_fix_values 1715 2011-07-08 13:25:40Z adriana 

The following automatic conversions were performed:

'_atom_sites_solution_primary' value 'Direct methods' was changed to
'direct'.

'_atom_sites_solution_secondary' value 'Difference Fourier map' was
changed to 'difmap'.

'_atom_sites_solution_hydrogens' value 'Geometric positions' was
changed to 'geom'.

Automatic conversion script
Id: cif_fix_values 6452 2018-10-05 10:23:21Z andrius 
;
_cod_original_sg_symbol_H-M P-1
_cod_database_code 4066029

loop_
_symmetry_equiv_pos_as_xyz
'x, y, z'
'-x, -y, -z'

loop_
_atom_site_label
_atom_site_type_symbol
_atom_site_fract_x
_atom_site_fract_y
_atom_site_fract_z
_atom_site_U_iso_or_equiv
_atom_site_adp_type
_atom_site_occupancy
_atom_site_symmetry_multiplicity
_atom_site_calc_flag
_atom_site_refinement_flags
_atom_site_disorder_assembly
_atom_site_disorder_group
Ti1 Ti 0.70670(5) 0.15661(5) 0.18907(6) 0.0310(3) Uani 1 1 d . . .
Ti2 Ti 0.70232(5) 0.37402(4) 0.22852(6) 0.0325(3) Uani 1 1 d . A .
O1 O 0.73847(16) 0.09276(14) 0.2860(2) 0.0274(8) Uani 1 1 d . A .
O2 O 0.68891(16) 0.26565(15) 0.1163(2) 0.0261(8) Uani 1 1 d . A .
O3 O 0.78687(15) 0.45323(14) 0.1982(2) 0.0324(9) Uani 1 1 d . . .
O4 O 0.63624(16) 0.25702(16) 0.2539(2) 0.0264(8) Uani 1 1 d . A .
C1A C 0.8131(4) 0.0880(3) 0.3683(4) 0.0279(17) Uani 0.781(3) 1 d P A 1
C2A C 0.7962(4) 0.0440(3) 0.4417(4) 0.0285(16) Uani 0.781(3) 1 d P A 1
C3A C 0.8731(4) 0.0566(3) 0.5264(4) 0.0366(18) Uani 0.781(3) 1 d P A 1
H3A H 0.8630 0.0293 0.5781 0.044 Uiso 0.781(3) 1 calc PR A 1
C4A C 0.9620(5) 0.1065(4) 0.5376(5) 0.033(2) Uani 0.781(3) 1 d P A 1
C5A C 0.9798(4) 0.1407(3) 0.4602(5) 0.0353(18) Uani 0.781(3) 1 d P A 1
H5A H 1.0433 0.1715 0.4669 0.042 Uiso 0.781(3) 1 calc PR A 1
C6A C 0.9080(3) 0.1316(3) 0.3723(4) 0.0283(17) Uani 0.781(3) 1 d P A 1
C7A C 0.9307(4) 0.1658(4) 0.2896(5) 0.028(2) Uani 0.781(3) 1 d P A 1
C8A C 1.0317(5) 0.1836(6) 0.2940(5) 0.028(2) Uani 0.781(3) 1 d P A 1
H8A H 1.0809 0.1669 0.3447 0.034 Uiso 0.781(3) 1 calc PR A 1
C9A C 1.0594(5) 0.2235(8) 0.2285(8) 0.037(3) Uani 0.781(3) 1 d P A 1
H9A H 1.1281 0.2375 0.2353 0.044 Uiso 0.781(3) 1 calc PR A 1
C10A C 0.9911(7) 0.2449(6) 0.1509(8) 0.030(2) Uani 0.781(3) 1 d P A 1
H10A H 1.0132 0.2748 0.1061 0.035 Uiso 0.781(3) 1 calc PR A 1
C11A C 0.8890(6) 0.2230(6) 0.1376(6) 0.0215(18) Uani 0.781(3) 1 d P A 1
C1B C 0.8136(7) 0.0541(8) 0.3217(10) 0.028(2) Uiso 0.219(3) 1 d PG A 2
C2B C 0.7971(6) -0.0160(8) 0.3716(9) 0.028(2) Uiso 0.219(3) 1 d PG A 2
C3B C 0.8723(8) -0.0718(7) 0.4033(8) 0.028(2) Uiso 0.219(3) 1 d PG A 2
H3B H 0.8610 -0.1197 0.4374 0.033 Uiso 0.219(3) 1 calc PR A 2
C4B C 0.9639(7) -0.0573(7) 0.3852(9) 0.028(2) Uiso 0.219(3) 1 d PG A 2
C5B C 0.9803(6) 0.0128(8) 0.3353(8) 0.028(2) Uiso 0.219(3) 1 d PG A 2
H5B H 1.0429 0.0227 0.3229 0.033 Uiso 0.219(3) 1 calc PR A 2
C6B C 0.9052(9) 0.0685(7) 0.3036(9) 0.028(2) Uiso 0.219(3) 1 d PG A 2
C7B C 0.9263(19) 0.1447(16) 0.2489(15) 0.028(2) Uiso 0.219(3) 1 d PG A 2
C8B C 1.0263(17) 0.173(2) 0.2649(19) 0.028(2) Uiso 0.219(3) 1 d PG A 2
H8B H 1.0743 0.1529 0.3142 0.033 Uiso 0.219(3) 1 calc PR A 2
C9B C 1.0561(19) 0.231(3) 0.209(3) 0.028(2) Uiso 0.219(3) 1 d PG A 2
H9B H 1.1244 0.2507 0.2198 0.033 Uiso 0.219(3) 1 calc PR A 2
C10B C 0.986(3) 0.261(3) 0.137(3) 0.028(2) Uiso 0.219(3) 1 d PG A 2
H10B H 1.0063 0.3005 0.0985 0.033 Uiso 0.219(3) 1 calc PR A 2
C11B C 0.886(3) 0.232(3) 0.121(2) 0.028(2) Uiso 0.219(3) 1 d PG A 2
C18B C 0.8561(17) 0.174(2) 0.1768(19) 0.028(2) Uiso 0.219(3) 1 d PG A 2
C19B C 0.689(4) -0.030(3) 0.397(3) 0.028(2) Uiso 0.219(3) 1 d P A 2
C20B C 0.696(2) -0.0995(17) 0.4683(17) 0.028(2) Uiso 0.219(3) 1 d P A 2
H20D H 0.6299 -0.1182 0.4729 0.041 Uiso 0.219(3) 1 calc PR A 2
H20E H 0.7376 -0.0687 0.5313 0.041 Uiso 0.219(3) 1 calc PR A 2
H20F H 0.7264 -0.1554 0.4455 0.041 Uiso 0.219(3) 1 calc PR A 2
C21B C 0.6141(13) -0.0726(14) 0.3044(16) 0.028(2) Uiso 0.219(3) 1 d P A 2
H21D H 0.5521 -0.0930 0.3175 0.041 Uiso 0.219(3) 1 calc PR A 2
H21E H 0.6399 -0.1269 0.2727 0.041 Uiso 0.219(3) 1 calc PR A 2
H21F H 0.6016 -0.0257 0.2627 0.041 Uiso 0.219(3) 1 calc PR A 2
C22B C 0.6604(16) 0.0604(18) 0.446(2) 0.028(2) Uiso 0.219(3) 1 d P A 2
H22D H 0.5979 0.0480 0.4618 0.041 Uiso 0.219(3) 1 calc PR A 2
H22E H 0.6522 0.1063 0.4028 0.041 Uiso 0.219(3) 1 calc PR A 2
H22F H 0.7126 0.0856 0.5042 0.041 Uiso 0.219(3) 1 calc PR A 2
C23B C 1.031(2) -0.1283(16) 0.4115(18) 0.028(2) Uiso 0.219(3) 1 d P A 2
H23D H 1.0967 -0.1094 0.4044 0.041 Uiso 0.219(3) 1 calc PR A 2
H23E H 1.0052 -0.1889 0.3697 0.041 Uiso 0.219(3) 1 calc PR A 2
H23F H 1.0372 -0.1342 0.4780 0.041 Uiso 0.219(3) 1 calc PR A 2
C12 C 0.8200(3) 0.2389(2) 0.0428(4) 0.0277(13) Uani 1 1 d . . .
C13 C 0.8518(3) 0.2263(2) -0.0403(4) 0.0338(14) Uani 1 1 d . A .
H13 H 0.9183 0.2127 -0.0362 0.041 Uiso 1 1 calc R . .
C14 C 0.7906(3) 0.2327(3) -0.1278(4) 0.0341(14) Uani 1 1 d . . .
C15 C 0.6946(3) 0.2549(3) -0.1316(4) 0.0353(13) Uani 1 1 d . A .
H15 H 0.6526 0.2611 -0.1917 0.042 Uiso 1 1 calc R . .
C16 C 0.6566(3) 0.2686(2) -0.0536(4) 0.0287(13) Uani 1 1 d . . .
C17 C 0.7212(3) 0.2586(2) 0.0347(4) 0.0313(13) Uani 1 1 d . A .
C18A C 0.8585(4) 0.1851(5) 0.2097(4) 0.018(2) Uani 0.781(3) 1 d P A 1
C19A C 0.6994(8) -0.0138(6) 0.4321(5) 0.033(3) Uani 0.781(3) 1 d P A 1
C20A C 0.7082(6) -0.0702(5) 0.5131(5) 0.051(2) Uani 0.781(3) 1 d P A 1
H20A H 0.6466 -0.1106 0.5017 0.076 Uiso 0.781(3) 1 calc PR A 1
H20B H 0.7199 -0.0269 0.5742 0.076 Uiso 0.781(3) 1 calc PR A 1
H20C H 0.7637 -0.1092 0.5151 0.076 Uiso 0.781(3) 1 calc PR A 1
C21A C 0.6681(4) -0.0847(4) 0.3384(5) 0.046(2) Uani 0.781(3) 1 d P A 1
H21A H 0.6063 -0.1215 0.3351 0.069 Uiso 0.781(3) 1 calc PR A 1
H21B H 0.7202 -0.1270 0.3356 0.069 Uiso 0.781(3) 1 calc PR A 1
H21C H 0.6578 -0.0512 0.2845 0.069 Uiso 0.781(3) 1 calc PR A 1
C22A C 0.6164(3) 0.0506(5) 0.4372(6) 0.048(2) Uani 0.781(3) 1 d P A 1
H22A H 0.6102 0.0899 0.3881 0.072 Uiso 0.781(3) 1 calc PR A 1
H22B H 0.6323 0.0909 0.5003 0.072 Uiso 0.781(3) 1 calc PR A 1
H22C H 0.5536 0.0122 0.4263 0.072 Uiso 0.781(3) 1 calc PR A 1
C23A C 1.0407(4) 0.1238(4) 0.6346(4) 0.047(2) Uani 0.781(3) 1 d P A 1
H23A H 1.0204 0.1714 0.6795 0.070 Uiso 0.781(3) 1 calc PR A 1
H23B H 1.1045 0.1461 0.6263 0.070 Uiso 0.781(3) 1 calc PR A 1
H23C H 1.0472 0.0651 0.6596 0.070 Uiso 0.781(3) 1 calc PR A 1
C24 C 0.8242(3) 0.2127(3) -0.2183(3) 0.0504(15) Uani 1 1 d . A .
H24A H 0.8613 0.2691 -0.2252 0.076 Uiso 1 1 calc R . .
H24B H 0.7662 0.1950 -0.2735 0.076 Uiso 1 1 calc R . .
H24C H 0.8669 0.1611 -0.2148 0.076 Uiso 1 1 calc R . .
C25 C 0.5471(3) 0.2900(3) -0.0650(3) 0.0310(13) Uani 1 1 d . A .
C26 C 0.5368(2) 0.3752(2) 0.0064(3) 0.0522(17) Uani 1 1 d . . .
H26A H 0.4673 0.3888 -0.0070 0.078 Uiso 1 1 calc R A .
H26B H 0.5778 0.4296 0.0008 0.078 Uiso 1 1 calc R . .
H26C H 0.5587 0.3619 0.0713 0.078 Uiso 1 1 calc R . .
C27 C 0.4865(2) 0.2048(2) -0.0514(3) 0.0344(14) Uani 1 1 d . . .
H27A H 0.5133 0.1919 0.0132 0.052 Uiso 1 1 calc R A .
H27B H 0.4903 0.1498 -0.0984 0.052 Uiso 1 1 calc R . .
H27C H 0.4172 0.2181 -0.0601 0.052 Uiso 1 1 calc R . .
C28 C 0.4997(3) 0.3103(3) -0.1643(3) 0.0529(16) Uani 1 1 d . . .
H28A H 0.5024 0.2561 -0.2126 0.079 Uiso 1 1 calc R A .
H28B H 0.5358 0.3658 -0.1743 0.079 Uiso 1 1 calc R . .
H28C H 0.4304 0.3223 -0.1696 0.079 Uiso 1 1 calc R . .
C29 C 0.6429(3) 0.0416(2) 0.0804(3) 0.0320(13) Uani 1 1 d . A .
H29A H 0.6029 -0.0030 0.1033 0.038 Uiso 1 1 calc R . .
H29B H 0.5998 0.0627 0.0245 0.038 Uiso 1 1 calc R . .
C30 C 0.7276(3) -0.0028(3) 0.0550(4) 0.0288(13) Uani 1 1 d . . .
C31 C 0.7815(3) -0.0635(3) 0.1095(3) 0.0349(13) Uani 1 1 d . A .
H31 H 0.7611 -0.0796 0.1621 0.042 Uiso 1 1 calc R . .
C32 C 0.8632(3) -0.0999(3) 0.0880(4) 0.0476(16) Uani 1 1 d . . .
H32 H 0.8987 -0.1404 0.1263 0.057 Uiso 1 1 calc R A .
C33 C 0.8943(3) -0.0794(3) 0.0132(4) 0.0477(15) Uani 1 1 d . A .
H33 H 0.9512 -0.1052 -0.0002 0.057 Uiso 1 1 calc R . .
C34 C 0.8432(3) -0.0208(3) -0.0437(3) 0.0411(14) Uani 1 1 d . . .
H34 H 0.8644 -0.0062 -0.0964 0.049 Uiso 1 1 calc R A .
C35 C 0.7601(3) 0.0165(3) -0.0221(4) 0.0346(14) Uani 1 1 d . A .
H35 H 0.7246 0.0562 -0.0614 0.042 Uiso 1 1 calc R . .
C36 C 0.8863(3) 0.4771(2) 0.2142(3) 0.0312(13) Uani 1 1 d . A .
C37 C 0.9194(3) 0.5303(3) 0.1546(3) 0.0352(14) Uani 1 1 d . . .
C38 C 1.0218(3) 0.5434(2) 0.1705(3) 0.0410(14) Uani 1 1 d . A .
H38 H 1.0475 0.5783 0.1313 0.049 Uiso 1 1 calc R . .
C39 C 1.0887(3) 0.5078(3) 0.2412(4) 0.0414(14) Uani 1 1 d . . .
C40 C 1.0524(3) 0.4624(3) 0.3008(4) 0.0423(15) Uani 1 1 d . A .
H40 H 1.0980 0.4408 0.3508 0.051 Uiso 1 1 calc R . .
C41 C 0.9496(3) 0.4458(2) 0.2917(4) 0.0332(14) Uani 1 1 d . . .
C42 C 0.9142(3) 0.4016(2) 0.3630(4) 0.0335(14) Uani 1 1 d . A .
C43 C 0.9832(3) 0.3939(3) 0.4484(4) 0.0409(15) Uani 1 1 d . . .
H43 H 1.0502 0.4171 0.4580 0.049 Uiso 1 1 calc R A .
C44 C 0.9586(3) 0.3543(3) 0.5190(4) 0.0464(17) Uani 1 1 d . A .
H44 H 1.0081 0.3490 0.5752 0.056 Uiso 1 1 calc R . .
C45 C 0.8610(3) 0.3224(2) 0.5074(3) 0.0409(15) Uani 1 1 d . . .
H45 H 0.8433 0.2950 0.5559 0.049 Uiso 1 1 calc R A .
C46 C 0.7882(3) 0.3301(2) 0.4248(3) 0.0311(13) Uani 1 1 d . A .
C47 C 0.6837(3) 0.3013(3) 0.4238(4) 0.0287(13) Uani 1 1 d . . .
C48 C 0.6566(3) 0.3116(3) 0.5088(4) 0.0328(13) Uani 1 1 d . A .
H48 H 0.7051 0.3377 0.5666 0.039 Uiso 1 1 calc R . .
C49 C 0.5627(3) 0.2858(3) 0.5129(3) 0.0299(12) Uani 1 1 d . . .
C50 C 0.4910(3) 0.2509(2) 0.4268(4) 0.0315(13) Uani 1 1 d . A .
H50 H 0.4252 0.2349 0.4288 0.038 Uiso 1 1 calc R . .
C51 C 0.5115(3) 0.2387(2) 0.3394(4) 0.0286(13) Uani 1 1 d . . .
C52 C 0.6093(3) 0.2643(2) 0.3376(4) 0.0271(13) Uani 1 1 d . A .
C53 C 0.8124(2) 0.3692(2) 0.3508(3) 0.0300(13) Uani 1 1 d . . .
C54 C 0.8488(3) 0.5720(3) 0.0775(3) 0.0357(14) Uani 1 1 d . A .
C55 C 0.7862(2) 0.4924(2) -0.0001(3) 0.0443(15) Uani 1 1 d . . .
H55A H 0.8301 0.4534 -0.0283 0.066 Uiso 1 1 calc R A .
H55B H 0.7418 0.5195 -0.0498 0.066 Uiso 1 1 calc R . .
H55C H 0.7469 0.4538 0.0285 0.066 Uiso 1 1 calc R . .
C56 C 0.9040(2) 0.6324(2) 0.0283(3) 0.0458(15) Uani 1 1 d . . .
H56A H 0.9465 0.5939 -0.0024 0.069 Uiso 1 1 calc R A .
H56B H 0.9448 0.6842 0.0757 0.069 Uiso 1 1 calc R . .
H56C H 0.8561 0.6580 -0.0201 0.069 Uiso 1 1 calc R . .
C57 C 0.7812(3) 0.6347(2) 0.1214(3) 0.0465(15) Uani 1 1 d . . .
H57A H 0.7393 0.6640 0.0720 0.070 Uiso 1 1 calc R A .
H57B H 0.8219 0.6837 0.1724 0.070 Uiso 1 1 calc R . .
H57C H 0.7393 0.5964 0.1479 0.070 Uiso 1 1 calc R . .
C58 C 1.1991(2) 0.5163(3) 0.2502(3) 0.0546(16) Uani 1 1 d . A .
H58A H 1.2357 0.5143 0.3160 0.082 Uiso 1 1 calc R . .
H58B H 1.2181 0.5761 0.2335 0.082 Uiso 1 1 calc R . .
H58C H 1.2149 0.4641 0.2068 0.082 Uiso 1 1 calc R . .
C59 C 0.5365(3) 0.2941(3) 0.6048(3) 0.0426(14) Uani 1 1 d . A .
H59A H 0.5456 0.2349 0.6287 0.064 Uiso 1 1 calc R . .
H59B H 0.4671 0.3076 0.5953 0.064 Uiso 1 1 calc R . .
H59C H 0.5795 0.3453 0.6513 0.064 Uiso 1 1 calc R . .
C60 C 0.4291(2) 0.1955(3) 0.2472(3) 0.0295(12) Uani 1 1 d . A .
C61 C 0.4618(2) 0.1104(2) 0.1912(3) 0.0388(14) Uani 1 1 d . . .
H61A H 0.4054 0.0794 0.1389 0.058 Uiso 1 1 calc R A .
H61B H 0.4860 0.0662 0.2337 0.058 Uiso 1 1 calc R . .
H61C H 0.5150 0.1311 0.1648 0.058 Uiso 1 1 calc R . .
C62 C 0.3991(3) 0.2682(3) 0.1835(3) 0.0566(17) Uani 1 1 d . . .
H62A H 0.4565 0.2903 0.1638 0.085 Uiso 1 1 calc R A .
H62B H 0.3753 0.3214 0.2190 0.085 Uiso 1 1 calc R . .
H62C H 0.3461 0.2395 0.1268 0.085 Uiso 1 1 calc R . .
C63 C 0.3360(2) 0.1587(3) 0.2730(3) 0.0582(16) Uani 1 1 d . . .
H63A H 0.2859 0.1291 0.2144 0.087 Uiso 1 1 calc R A .
H63B H 0.3092 0.2112 0.3062 0.087 Uiso 1 1 calc R . .
H63C H 0.3538 0.1123 0.3146 0.087 Uiso 1 1 calc R . .
C64 C 0.5984(2) 0.4707(2) 0.2494(3) 0.0364(14) Uani 1 1 d . . .
H64A H 0.5884 0.5113 0.2004 0.044 Uiso 1 1 calc R A .
H64B H 0.5338 0.4370 0.2452 0.044 Uiso 1 1 calc R . .
C65 C 0.6406(3) 0.5279(3) 0.3463(4) 0.0310(13) Uani 1 1 d . A .
C66 C 0.7176(2) 0.6005(2) 0.3639(4) 0.0392(14) Uani 1 1 d . . .
H66 H 0.7422 0.6146 0.3129 0.047 Uiso 1 1 calc R A .
C67 C 0.7571(3) 0.6508(3) 0.4546(4) 0.0466(16) Uani 1 1 d . A .
H67 H 0.8075 0.7006 0.4649 0.056 Uiso 1 1 calc R . .
C68 C 0.7254(3) 0.6309(3) 0.5309(4) 0.0526(16) Uani 1 1 d . . .
H68 H 0.7550 0.6654 0.5934 0.063 Uiso 1 1 calc R A .
C69 C 0.6506(3) 0.5606(3) 0.5160(4) 0.0489(15) Uani 1 1 d . A .
H69 H 0.6270 0.5468 0.5678 0.059 Uiso 1 1 calc R . .
C70 C 0.6099(3) 0.5101(3) 0.4244(4) 0.0410(15) Uani 1 1 d . . .
H70 H 0.5587 0.4612 0.4148 0.049 Uiso 1 1 calc R A .

loop_
_atom_site_aniso_label
_atom_site_aniso_U_11
_atom_site_aniso_U_22
_atom_site_aniso_U_33
_atom_site_aniso_U_23
_atom_site_aniso_U_13
_atom_site_aniso_U_12
Ti1 0.0221(4) 0.0215(4) 0.0483(7) 0.0047(4) 0.0096(4) -0.0027(3)
Ti2 0.0223(4) 0.0212(4) 0.0523(7) 0.0038(5) 0.0098(4) -0.0036(3)
O1 0.0239(15) 0.0199(14) 0.036(2) 0.0082(15) 0.0021(15) -0.0008(11)
O2 0.0166(15) 0.0184(15) 0.041(2) 0.0007(16) 0.0077(16) 0.0003(11)
O3 0.0196(15) 0.0227(15) 0.055(2) 0.0061(15) 0.0124(15) -0.0025(11)
O4 0.0165(15) 0.0232(15) 0.039(2) -0.0019(16) 0.0124(16) -0.0046(11)
C1A 0.029(3) 0.020(3) 0.037(5) 0.011(3) 0.007(3) 0.010(3)
C2A 0.033(3) 0.027(3) 0.025(4) 0.008(3) 0.005(3) 0.009(3)
C3A 0.047(4) 0.027(3) 0.037(5) 0.019(3) 0.005(3) 0.005(3)
C4A 0.038(4) 0.013(4) 0.034(5) -0.005(3) -0.007(4) 0.002(3)
C5A 0.029(3) 0.029(3) 0.046(5) 0.015(3) 0.003(4) 0.006(2)
C6A 0.019(3) 0.024(3) 0.038(5) 0.009(3) -0.004(3) 0.005(2)
C7A 0.018(3) 0.015(3) 0.045(6) 0.008(4) -0.002(4) -0.005(3)
C8A 0.026(3) 0.025(4) 0.028(6) -0.002(4) 0.003(4) -0.001(3)
C9A 0.012(3) 0.049(5) 0.041(7) -0.005(5) 0.000(4) 0.000(3)
C10A 0.026(3) 0.023(5) 0.042(6) 0.004(3) 0.015(4) -0.001(3)
C11A 0.022(3) 0.011(4) 0.029(5) 0.003(3) 0.003(4) -0.002(2)
C12 0.024(3) 0.016(2) 0.042(4) 0.001(2) 0.009(3) -0.0056(19)
C13 0.018(3) 0.022(2) 0.057(4) -0.005(3) 0.012(3) -0.0079(19)
C14 0.022(3) 0.027(3) 0.050(4) -0.006(3) 0.014(3) -0.007(2)
C15 0.034(3) 0.033(3) 0.038(4) 0.011(3) 0.006(3) -0.009(2)
C16 0.029(3) 0.018(2) 0.038(4) 0.008(3) 0.006(3) -0.0023(19)
C17 0.031(3) 0.016(2) 0.047(4) 0.003(3) 0.014(3) -0.008(2)
C18A 0.018(3) 0.011(3) 0.021(5) 0.000(4) -0.001(3) 0.006(2)
C19A 0.035(5) 0.028(5) 0.032(7) 0.010(5) 0.003(5) -0.009(3)
C20A 0.062(4) 0.047(5) 0.047(6) 0.024(4) 0.014(5) -0.009(4)
C21A 0.040(4) 0.035(4) 0.058(6) 0.003(4) 0.012(4) -0.012(3)
C22A 0.039(4) 0.045(4) 0.064(6) 0.012(4) 0.019(5) -0.002(4)
C23A 0.039(4) 0.050(4) 0.038(5) 0.001(4) -0.010(4) 0.006(3)
C24 0.040(3) 0.052(3) 0.058(4) -0.004(3) 0.021(3) -0.004(2)
C25 0.020(2) 0.026(2) 0.046(4) 0.011(3) 0.006(2) 0.0017(19)
C26 0.031(3) 0.031(3) 0.090(5) 0.005(3) 0.011(3) 0.003(2)
C27 0.021(2) 0.032(2) 0.049(4) 0.008(2) 0.007(2) -0.0025(18)
C28 0.034(3) 0.068(3) 0.070(5) 0.044(3) 0.016(3) 0.014(2)
C29 0.030(2) 0.023(2) 0.042(4) 0.007(2) 0.008(2) -0.0050(19)
C30 0.032(3) 0.019(2) 0.033(4) 0.003(3) 0.007(3) -0.009(2)
C31 0.044(3) 0.023(2) 0.038(4) 0.005(3) 0.011(3) -0.002(2)
C32 0.052(4) 0.032(3) 0.057(5) 0.001(3) 0.012(3) 0.017(2)
C33 0.040(3) 0.042(3) 0.055(5) -0.012(3) 0.013(3) 0.011(2)
C34 0.039(3) 0.037(3) 0.040(4) -0.011(3) 0.012(3) -0.017(2)
C35 0.033(3) 0.022(3) 0.042(4) -0.005(3) 0.007(3) -0.010(2)
C36 0.018(3) 0.018(2) 0.056(4) -0.003(3) 0.014(3) -0.0022(19)
C37 0.022(3) 0.022(2) 0.058(4) -0.005(3) 0.013(3) -0.008(2)
C38 0.039(3) 0.023(2) 0.061(4) 0.000(3) 0.018(3) -0.009(2)
C39 0.026(3) 0.038(3) 0.054(4) -0.009(3) 0.012(3) -0.010(2)
C40 0.022(3) 0.036(3) 0.058(4) -0.007(3) 0.002(3) -0.003(2)
C41 0.020(3) 0.020(2) 0.052(4) -0.004(3) 0.004(3) -0.0021(19)
C42 0.025(3) 0.016(2) 0.055(4) 0.000(3) 0.008(3) 0.0003(19)
C43 0.021(3) 0.028(3) 0.067(5) 0.009(3) 0.001(3) -0.001(2)
C44 0.027(3) 0.029(3) 0.075(5) 0.018(3) -0.006(3) -0.003(2)
C45 0.027(3) 0.026(2) 0.063(4) 0.016(3) -0.003(3) -0.004(2)
C46 0.021(2) 0.017(2) 0.050(4) 0.004(2) 0.003(3) -0.0026(19)
C47 0.023(3) 0.020(2) 0.040(4) 0.007(3) 0.002(3) 0.0016(19)
C48 0.022(3) 0.027(3) 0.043(4) 0.002(3) 0.001(3) 0.0006(19)
C49 0.032(3) 0.030(3) 0.026(4) 0.004(3) 0.006(3) 0.005(2)
C50 0.023(3) 0.027(2) 0.046(4) 0.008(3) 0.011(3) 0.0006(19)
C51 0.020(2) 0.022(2) 0.043(4) 0.001(3) 0.010(3) -0.0009(18)
C52 0.026(3) 0.018(2) 0.040(4) 0.002(3) 0.014(3) 0.0039(19)
C53 0.015(2) 0.013(2) 0.058(4) 0.004(2) 0.006(2) 0.0031(17)
C54 0.026(2) 0.024(2) 0.057(4) -0.001(3) 0.016(3) -0.006(2)
C55 0.033(3) 0.037(3) 0.061(4) 0.010(3) 0.011(3) -0.005(2)
C56 0.039(3) 0.028(2) 0.073(4) 0.009(3) 0.022(3) -0.010(2)
C57 0.039(3) 0.031(3) 0.082(5) 0.014(3) 0.034(3) 0.009(2)
C58 0.022(2) 0.066(3) 0.069(4) -0.006(3) 0.012(3) -0.007(2)
C59 0.036(3) 0.042(3) 0.044(4) 0.010(3) 0.001(3) -0.002(2)
C60 0.018(2) 0.039(3) 0.029(3) -0.001(3) 0.009(2) -0.005(2)
C61 0.036(3) 0.039(3) 0.034(4) -0.008(3) 0.009(3) -0.007(2)
C62 0.041(3) 0.045(3) 0.064(4) 0.015(3) -0.024(3) -0.001(2)
C63 0.028(3) 0.089(4) 0.043(4) -0.020(3) 0.009(3) -0.025(2)
C64 0.022(2) 0.026(2) 0.059(4) 0.008(3) 0.008(2) 0.0009(18)
C65 0.025(2) 0.023(3) 0.046(4) 0.008(3) 0.009(3) 0.006(2)
C66 0.020(2) 0.030(3) 0.065(4) 0.006(3) 0.010(3) 0.001(2)
C67 0.021(3) 0.035(3) 0.072(5) -0.012(3) 0.006(3) -0.001(2)
C68 0.035(3) 0.054(3) 0.060(5) -0.006(3) 0.004(3) 0.010(2)
C69 0.043(3) 0.052(3) 0.052(4) 0.003(3) 0.016(3) 0.014(2)
C70 0.031(3) 0.025(3) 0.066(5) 0.010(3) 0.011(3) 0.006(2)

loop_
_atom_type_symbol
_atom_type_description
_atom_type_scat_dispersion_real
_atom_type_scat_dispersion_imag
_atom_type_scat_source
C C 0.0033 0.0016 'International Tables Vol C Tables 4.2.6.8 and 6.1.1.4'
H H 0.0000 0.0000 'International Tables Vol C Tables 4.2.6.8 and 6.1.1.4'
O O 0.0106 0.0060 'International Tables Vol C Tables 4.2.6.8 and 6.1.1.4'
Ti Ti 0.2776 0.4457 'International Tables Vol C Tables 4.2.6.8 and 6.1.1.4'

loop_
_geom_angle_atom_site_label_1
_geom_angle_atom_site_label_2
_geom_angle_atom_site_label_3
_geom_angle
_geom_angle_publ_flag
O1 Ti1 O2 160.70(11) yes
O1 Ti1 O4 96.85(12) yes
O2 Ti1 O4 70.20(11) yes
O1 Ti1 C18A 86.60(19) yes
O2 Ti1 C18A 86.8(2) yes
O4 Ti1 C18A 116.87(19) yes
O1 Ti1 C29 97.51(13) yes
O2 Ti1 C29 101.76(13) yes
O4 Ti1 C29 127.97(12) yes
C18A Ti1 C29 113.7(2) yes
O1 Ti1 C18B 94.5(8) yes
O2 Ti1 C18B 82.5(8) yes
O4 Ti1 C18B 125.6(8) yes
C18A Ti1 C18B 12.8(8) yes
C29 Ti1 C18B 102.7(8) yes
O1 Ti1 Ti2 120.78(9) yes
O2 Ti1 Ti2 40.50(9) yes
O4 Ti1 Ti2 39.83(7) yes
C18A Ti1 Ti2 85.44(19) yes
C29 Ti1 Ti2 138.71(11) yes
C18B Ti1 Ti2 89.9(8) yes
O3 Ti2 O4 162.67(11) yes
O3 Ti2 O2 97.94(12) yes
O4 Ti2 O2 70.34(11) yes
O3 Ti2 C53 87.66(13) yes
O4 Ti2 C53 86.37(13) yes
O2 Ti2 C53 116.10(13) yes
O3 Ti2 C64 97.18(12) yes
O4 Ti2 C64 100.12(13) yes
O2 Ti2 C64 128.19(13) yes
C53 Ti2 C64 113.77(17) yes
O3 Ti2 Ti1 122.90(9) yes
O4 Ti2 Ti1 40.25(8) yes
O2 Ti2 Ti1 40.25(8) yes
C53 Ti2 Ti1 84.47(10) yes
C64 Ti2 Ti1 137.28(9) yes
C1B O1 C1A 33.6(7) ?
C1B O1 Ti1 133.8(6) ?
C1A O1 Ti1 142.2(2) ?
C17 O2 Ti1 117.9(2) ?
C17 O2 Ti2 132.1(2) ?
Ti1 O2 Ti2 99.25(14) ?
C36 O3 Ti2 141.1(2) ?
C52 O4 Ti2 117.2(2) ?
C52 O4 Ti1 130.9(2) ?
Ti2 O4 Ti1 99.92(13) ?
O1 C1A C2A 122.7(4) ?
O1 C1A C6A 114.8(5) ?
C2A C1A C6A 122.5(5) ?
C3A C2A C1A 116.8(4) ?
C3A C2A C19A 120.7(6) ?
C1A C2A C19A 122.6(5) ?
C4A C3A C2A 122.7(5) ?
C3A C4A C5A 118.9(5) ?
C3A C4A C23A 120.2(6) ?
C5A C4A C23A 120.9(5) ?
C4A C5A C6A 122.8(5) ?
C5A C6A C1A 115.6(5) ?
C5A C6A C7A 121.4(5) ?
C1A C6A C7A 122.9(5) ?
C8A C7A C18A 118.4(5) ?
C8A C7A C6A 116.8(5) ?
C18A C7A C6A 124.7(5) ?
C9A C8A C7A 121.2(5) ?
C8A C9A C10A 121.7(5) ?
C9A C10A C11A 120.6(5) ?
C10A C11A C18A 118.1(5) ?
C10A C11A C12 116.4(6) ?
C18A C11A C12 125.5(6) ?
O1 C1B C2B 115.3(9) ?
O1 C1B C6B 124.1(9) ?
C2B C1B C6B 120.0 ?
C1B C2B C3B 120.0 ?
C1B C2B C19B 119.7(18) ?
C3B C2B C19B 120.3(18) ?
C2B C3B C4B 120.0 ?
C3B C4B C5B 120.0 ?
C3B C4B C23B 114.1(13) ?
C5B C4B C23B 125.4(13) ?
C4B C5B C6B 120.0 ?
C5B C6B C1B 120.0 ?
C5B C6B C7B 118.3(13) ?
C1B C6B C7B 121.7(13) ?
C8B C7B C18B 120.0 ?
C8B C7B C6B 114.6(18) ?
C18B C7B C6B 124.6(17) ?
C7B C8B C9B 120.0 ?
C10B C9B C8B 120.0 ?
C11B C10B C9B 120.0 ?
C12 C11B C10B 123(2) ?
C12 C11B C18B 115(2) ?
C10B C11B C18B 120.0 ?
C11B C18B C7B 120.0 ?
C11B C18B Ti1 123.9(16) ?
C7B C18B Ti1 113.8(16) ?
C22B C19B C21B 113(3) ?
C22B C19B C20B 106(3) ?
C21B C19B C20B 109(3) ?
C22B C19B C2B 113(3) ?
C21B C19B C2B 107(3) ?
C20B C19B C2B 109(3) ?
C11B C12 C13 115.9(17) ?
C11B C12 C17 126.4(18) ?
C13 C12 C17 117.7(4) ?
C11B C12 C11A 6.8(19) ?
C13 C12 C11A 120.2(5) ?
C17 C12 C11A 121.9(6) ?
C14 C13 C12 122.4(4) ?
C13 C14 C15 117.7(5) ?
C13 C14 C24 121.7(4) ?
C15 C14 C24 120.5(5) ?
C16 C15 C14 124.1(4) ?
C15 C16 C17 116.4(4) ?
C15 C16 C25 120.6(4) ?
C17 C16 C25 123.0(5) ?
O2 C17 C12 117.2(4) ?
O2 C17 C16 121.1(4) ?
C12 C17 C16 121.7(5) ?
C11A C18A C7A 119.8(4) ?
C11A C18A Ti1 117.0(4) ?
C7A C18A Ti1 123.2(4) ?
C2A C19A C21A 111.6(7) ?
C2A C19A C20A 111.6(6) ?
C21A C19A C20A 106.8(6) ?
C2A C19A C22A 110.5(6) ?
C21A C19A C22A 109.2(6) ?
C20A C19A C22A 106.9(8) ?
C26 C25 C28 106.7(3) ?
C26 C25 C27 108.4(4) ?
C28 C25 C27 107.6(3) ?
C26 C25 C16 112.6(3) ?
C28 C25 C16 111.4(4) ?
C27 C25 C16 109.8(3) ?
C30 C29 Ti1 105.1(2) ?
C35 C30 C31 116.7(4) ?
C35 C30 C29 121.4(4) ?
C31 C30 C29 121.8(5) ?
C32 C31 C30 121.0(5) ?
C33 C32 C31 121.3(5) ?
C32 C33 C34 120.1(5) ?
C33 C34 C35 118.8(5) ?
C30 C35 C34 122.0(5) ?
O3 C36 C37 119.6(4) ?
O3 C36 C41 116.3(4) ?
C37 C36 C41 124.1(4) ?
C38 C37 C36 115.4(4) ?
C38 C37 C54 121.6(4) ?
C36 C37 C54 122.9(3) ?
C37 C38 C39 123.3(4) ?
C40 C39 C38 118.4(4) ?
C40 C39 C58 120.2(4) ?
C38 C39 C58 121.4(4) ?
C39 C40 C41 123.1(4) ?
C36 C41 C40 115.3(4) ?
C36 C41 C42 123.9(4) ?
C40 C41 C42 120.7(4) ?
C43 C42 C53 117.9(4) ?
C43 C42 C41 118.4(4) ?
C53 C42 C41 123.7(4) ?
C44 C43 C42 123.2(4) ?
C43 C44 C45 119.1(4) ?
C44 C45 C46 120.5(4) ?
C45 C46 C53 121.2(3) ?
C45 C46 C47 115.8(4) ?
C53 C46 C47 122.9(4) ?
C48 C47 C52 117.9(4) ?
C48 C47 C46 119.8(4) ?
C52 C47 C46 122.3(5) ?
C49 C48 C47 122.7(4) ?
C48 C49 C50 117.9(5) ?
C48 C49 C59 121.7(4) ?
C50 C49 C59 120.4(4) ?
C51 C50 C49 123.1(4) ?
C50 C51 C52 117.7(4) ?
C50 C51 C60 120.1(4) ?
C52 C51 C60 122.2(4) ?
O4 C52 C51 122.0(4) ?
O4 C52 C47 117.4(4) ?
C51 C52 C47 120.6(5) ?
C46 C53 C42 118.1(4) ?
C46 C53 Ti2 119.3(3) ?
C42 C53 Ti2 122.6(4) ?
C56 C54 C37 112.2(3) ?
C56 C54 C57 107.3(3) ?
C37 C54 C57 110.4(4) ?
C56 C54 C55 107.1(4) ?
C37 C54 C55 109.7(3) ?
C57 C54 C55 110.2(3) ?
C62 C60 C61 109.8(4) ?
C62 C60 C63 108.1(3) ?
C61 C60 C63 105.7(3) ?
C62 C60 C51 111.2(3) ?
C61 C60 C51 111.4(3) ?
C63 C60 C51 110.4(4) ?
C65 C64 Ti2 106.2(2) ?
C70 C65 C66 116.7(4) ?
C70 C65 C64 121.8(4) ?
C66 C65 C64 121.4(5) ?
C67 C66 C65 120.3(5) ?
C68 C67 C66 121.6(4) ?
C69 C68 C67 119.4(5) ?
C68 C69 C70 119.2(5) ?
C69 C70 C65 122.8(4) ?

loop_
_geom_bond_atom_site_label_1
_geom_bond_atom_site_label_2
_geom_bond_distance
_geom_bond_publ_flag
Ti1 O1 1.799(3) yes
Ti1 O2 2.038(3) yes
Ti1 O4 2.042(3) yes
Ti1 C18A 2.082(6) yes
Ti1 C29 2.095(3) yes
Ti1 C18B 2.15(3) yes
Ti1 Ti2 3.1134(9) yes
Ti2 O3 1.796(2) yes
Ti2 O4 2.025(2) yes
Ti2 O2 2.049(3) yes
Ti2 C53 2.062(4) yes
Ti2 C64 2.112(4) yes
O1 C1B 1.251(8) ?
O1 C1A 1.398(5) ?
O2 C17 1.380(5) ?
O3 C36 1.370(4) ?
O4 C52 1.370(5) ?
C1A C2A 1.404(7) ?
C1A C6A 1.428(6) ?
C2A C3A 1.403(6) ?
C2A C19A 1.522(11) ?
C3A C4A 1.368(8) ?
C4A C5A 1.388(9) ?
C4A C23A 1.539(7) ?
C5A C6A 1.404(6) ?
C6A C7A 1.486(8) ?
C7A C8A 1.410(6) ?
C7A C18A 1.418(6) ?
C8A C9A 1.330(7) ?
C9A C10A 1.379(6) ?
C10A C11A 1.406(6) ?
C11A C18A 1.419(7) ?
C11A C12 1.540(8) ?
C1B C2B 1.3900 ?
C1B C6B 1.3900 ?
C2B C3B 1.3900 ?
C2B C19B 1.66(5) ?
C3B C4B 1.3900 ?
C4B C5B 1.3900 ?
C4B C23B 1.46(2) ?
C5B C6B 1.3900 ?
C6B C7B 1.53(2) ?
C7B C8B 1.3900 ?
C7B C18B 1.3900 ?
C8B C9B 1.3900 ?
C9B C10B 1.3900 ?
C10B C11B 1.3900 ?
C11B C12 1.30(2) ?
C11B C18B 1.3900 ?
C19B C22B 1.51(5) ?
C19B C21B 1.51(4) ?
C19B C20B 1.56(6) ?
C12 C13 1.395(6) ?
C12 C17 1.406(5) ?
C13 C14 1.374(5) ?
C14 C15 1.388(5) ?
C14 C24 1.514(6) ?
C15 C16 1.376(6) ?
C16 C17 1.416(5) ?
C16 C25 1.552(5) ?
C19A C21A 1.529(8) ?
C19A C20A 1.536(12) ?
C19A C22A 1.535(13) ?
C25 C26 1.524(5) ?
C25 C28 1.526(5) ?
C25 C27 1.533(4) ?
C29 C30 1.478(5) ?
C30 C35 1.391(6) ?
C30 C31 1.404(5) ?
C31 C32 1.372(6) ?
C32 C33 1.353(6) ?
C33 C34 1.385(5) ?
C34 C35 1.394(5) ?
C36 C37 1.405(5) ?
C36 C41 1.408(5) ?
C37 C38 1.393(5) ?
C37 C54 1.529(5) ?
C38 C39 1.397(5) ?
C39 C40 1.358(6) ?
C39 C58 1.515(5) ?
C40 C41 1.418(5) ?
C41 C42 1.488(6) ?
C42 C43 1.401(5) ?
C42 C53 1.437(5) ?
C43 C44 1.374(6) ?
C44 C45 1.381(5) ?
C45 C46 1.397(5) ?
C46 C53 1.414(6) ?
C46 C47 1.500(5) ?
C47 C48 1.387(6) ?
C47 C52 1.425(5) ?
C48 C49 1.370(5) ?
C49 C50 1.401(5) ?
C49 C59 1.479(6) ?
C50 C51 1.375(6) ?
C51 C52 1.411(5) ?
C51 C60 1.556(5) ?
C54 C56 1.522(5) ?
C54 C57 1.531(5) ?
C54 C55 1.537(5) ?
C60 C62 1.526(5) ?
C60 C61 1.525(5) ?
C60 C63 1.543(5) ?
C64 C65 1.486(5) ?
C65 C70 1.384(6) ?
C65 C66 1.413(4) ?
C66 C67 1.374(6) ?
C67 C68 1.376(6) ?
C68 C69 1.375(5) ?
C69 C70 1.388(6) ?
